data_4134206
loop_
_publ_author_name
'Guo, Qing-Hui'
'Jia, Manping'
'Liu, Zhichang'
'Qiu, Yunyan'
'Chen, Hongliang'
'Shen, Dengke'
'Zhang, Xuan'
'Tu, Qing'
'Ryder, Matthew R.'
'Chen, Haoyuan'
'Li, Peng'
'Xu, Yaobin'
'Li, Penghao'
'Chen, Zhijie'
'Shekhawat, Gajendra S.'
'Dravid, Vinayak P.'
'Snurr, Randall Q.'
'Philp, Douglas'
'Sue, Andrew C.-H.'
'Farha, Omar K.'
'Rolandi, Marco'
'Stoddart, J. Fraser'

_publ_section_title
;
 Single-Crystal Polycationic Polymers Obtained by
 Single-Crystal-to-Single-Crystal Photopolymerization.
;
_journal_name_full 'Journal of the American Chemical Society'
_journal_paper_doi 10.1021/jacs.9b13790
_journal_year 2020
_chemical_formula_moiety '3(B F4), 1.33(H2 O), C48 H45 N6'
_chemical_formula_sum 'C48 H47.67 B3 F12 N6 O1.33'
_chemical_formula_weight 990.35
_space_group_crystal_system monoclinic
_space_group_IT_number 15
_space_group_name_Hall '-C 2yc'
_space_group_name_H-M_alt 'C 1 2/c 1'
_atom_sites_solution_hydrogens mixed
_atom_sites_solution_primary dual
_audit_creation_date 2018-12-06
_audit_creation_method
;
Olex2 1.2
(compiled 2018.05.29 svn.r3508 for OlexSys, GUI svn.r5506)
;
_cell_angle_alpha 90
_cell_angle_beta 102.308(3)
_cell_angle_gamma 90
_cell_formula_units_Z 8
_cell_length_a 58.143(2)
_cell_length_b 11.9245(5)
_cell_length_c 15.4738(7)
_cell_measurement_reflns_used 9916
_cell_measurement_temperature 100(2)
_cell_measurement_theta_max 65.43
_cell_measurement_theta_min 3.11
_cell_volume 10481.8(7)
_computing_cell_refinement 'SAINT V8.38A (?, 2016)'
_computing_data_reduction 'SAINT V8.38A (?, 2016)'
_computing_molecular_graphics 'Olex2 (Dolomanov et al., 2009)'
_computing_publication_material 'Olex2 (Dolomanov et al., 2009)'
_computing_structure_refinement 'ShelXL (Sheldrick, 2015)'
_computing_structure_solution 'ShelXT (Sheldrick, 2015)'
_diffrn_ambient_temperature 100.02
_diffrn_measured_fraction_theta_full 0.974
_diffrn_measured_fraction_theta_max 0.974
_diffrn_measurement_device_type 'CCD area detector'
_diffrn_measurement_method 'phi and omega scans'
_diffrn_radiation_monochromator graphite
_diffrn_radiation_type CuK\a
_diffrn_radiation_wavelength 1.54178
_diffrn_reflns_av_R_equivalents 0.0335
_diffrn_reflns_av_unetI/netI 0.0400
_diffrn_reflns_Laue_measured_fraction_full 0.974
_diffrn_reflns_Laue_measured_fraction_max 0.974
_diffrn_reflns_limit_h_max 67
_diffrn_reflns_limit_h_min -67
_diffrn_reflns_limit_k_max 10
_diffrn_reflns_limit_k_min -13
_diffrn_reflns_limit_l_max 15
_diffrn_reflns_limit_l_min -18
_diffrn_reflns_number 23102
_diffrn_reflns_point_group_measured_fraction_full 0.974
_diffrn_reflns_point_group_measured_fraction_max 0.974
_diffrn_reflns_theta_full 65.635
_diffrn_reflns_theta_max 65.635
_diffrn_reflns_theta_min 3.112
_exptl_absorpt_coefficient_mu 0.908
_exptl_absorpt_correction_T_max 0.7526
_exptl_absorpt_correction_T_min 0.6290
_exptl_absorpt_correction_type multi-scan
_exptl_absorpt_process_details
;
SADABS-2016/2 (Bruker,2016/2) was used for absorption correction.
wR2(int) was 0.0750 before and 0.0481 after correction.
The Ratio of minimum to maximum transmission is 0.8358.
The \l/2 correction factor is Not present.
;
_exptl_crystal_colour colourless
_exptl_crystal_colour_primary colourless
_exptl_crystal_density_diffrn 1.255
_exptl_crystal_description plate
_exptl_crystal_F_000 4091
_refine_diff_density_max 0.701
_refine_diff_density_min -0.372
_refine_diff_density_rms 0.077
_refine_ls_extinction_method none
_refine_ls_goodness_of_fit_ref 1.073
_refine_ls_hydrogen_treatment constr
_refine_ls_matrix_type full
_refine_ls_number_parameters 711
_refine_ls_number_reflns 8803
_refine_ls_number_restraints 8
_refine_ls_restrained_S_all 1.102
_refine_ls_R_factor_all 0.1190
_refine_ls_R_factor_gt 0.1079
_refine_ls_shift/su_max 0.000
_refine_ls_shift/su_mean 0.000
_refine_ls_structure_factor_coef Fsqd
_refine_ls_weighting_details 'w=1/[\s^2^(Fo^2^)+(0.1423P)^2^+38.4170P] where P=(Fo^2^+2Fc^2^)/3'
_refine_ls_weighting_scheme calc
_refine_ls_wR_factor_gt 0.2933
_refine_ls_wR_factor_ref 0.3034
_reflns_Friedel_coverage 0.000
_reflns_number_gt 7293
_reflns_number_total 8803
_reflns_threshold_expression 'I > 2\s(I)'
_cod_data_source_file ja9b13790_si_001.cif
_cod_data_source_block Monomer
_cod_original_cell_volume 10481.8(8)
_cod_database_code 4134206
_shelx_shelxl_version_number 2014/7
_shelx_space_group_comment
;
The symmetry employed for this shelxl refinement is uniquely defined
by the following loop, which should always be used as a source of
symmetry information in preference to the above space-group names.
They are only intended as comments.
;
_olex2_refinement_description
;
1. Fixed Uiso
 At 1.2 times of:
  All C(H) groups, All C(H,H) groups
 At 1.5 times of:
  All C(H,H,H) groups, All O(H,H) groups
2. Restrained distances
 B2-F6
 1.38 with sigma of 0.02
 F9-F10
 2.26 with sigma of 0.04
 F11-F13
 2.26 with sigma of 0.04
 F11-F14
 2.24 with sigma of 0.04
 F7-F5
 2.26 with sigma of 0.04
 F8-F5
 2.26 with sigma of 0.04
 F7-F8
 2.26 with sigma of 0.04
 B4-F17 \\sim B4-F18
 with sigma of 0.02
3. Others
 Sof(F13)=Sof(F11)=Sof(F14)=1-FVAR(1)
 Sof(F10)=Sof(F15)=Sof(F12)=FVAR(1)
 Fixed Sof: F17(0.5) F18(0.5) F19(0.5) F5(0.5) F8(0.5) F6(0.5) F7(0.5)
 O1(0.33333) H1A(0.33333) H1B(0.33333)
4.a Free rotating group:
 O1(H1A,H1B), O2(H2A,H2B)
4.b Secondary CH2 refined with riding coordinates:
 C7(H7A,H7B), C9(H9A,H9B), C11(H11A,H11B)
4.c Aromatic/amide H refined with riding coordinates:
 C13(H13), C14(H14), C16(H16), C17(H17), C18(H18), C19(H19), C21(H21),
 C22(H22), C23(H23), C24(H24), C25(H25), C26(H26), C28(H28), C29(H29), C30(H30),
  C31(H31), C33(H33), C34(H34), C35(H35), C36(H36), C37(H37), C38(H38),
 C40(H40), C41(H41), C43(H43), C44(H44), C45(H45), C46(H46), C47(H47), C48(H48)
4.d Idealised Me refined as rotating group:
 C8(H8A,H8B,H8C), C10(H10A,H10B,H10C), C12(H12A,H12B,H12C)
;
_olex2_submission_special_instructions 'No special instructions were received'

loop_
_space_group_symop_operation_xyz
'x, y, z'
'-x, y, -z+1/2'
'x+1/2, y+1/2, z'
'-x+1/2, y+1/2, -z+1/2'
'-x, -y, -z'
'x, -y, z-1/2'
'-x+1/2, -y+1/2, -z'
'x+1/2, -y+1/2, z-1/2'

loop_
_atom_site_label
_atom_site_type_symbol
_atom_site_fract_x
_atom_site_fract_y
_atom_site_fract_z
_atom_site_U_iso_or_equiv
_atom_site_adp_type
_atom_site_occupancy
_atom_site_site_symmetry_order
_atom_site_calc_flag
_atom_site_refinement_flags_posn
_atom_site_refinement_flags_adp
_atom_site_refinement_flags_occupancy
_atom_site_disorder_assembly
_atom_site_disorder_group
F17 F 0.5171(3) 1.1736(15) 0.3233(8) 0.172(5) Uani 0.5 1 d D . . A -1
F18 F 0.4963(4) 1.216(2) 0.3189(10) 0.215(9) Uani 0.5 1 d D . . A -1
F16 F 0.5000 1.0440(11) 0.2500 0.197(4) Uani 1 2 d S T P A .
F19 F 0.4802(3) 1.2034(19) 0.2783(15) 0.197(8) Uani 0.5 1 d . . . A -1
B4 B 0.5000 1.164(2) 0.2500 0.135(6) Uani 1 2 d DS T P . .
F10 F 0.38191(17) 0.2957(7) 0.3128(5) 0.110(4) Uani 0.505(11) 1 d D . . B 1
F13 F 0.40461(17) 0.3913(12) 0.1895(7) 0.134(5) Uani 0.495(11) 1 d D . . B 2
F15 F 0.40098(15) 0.2956(9) 0.1980(7) 0.108(4) Uani 0.505(11) 1 d . . . B 1
F11 F 0.4004(3) 0.4129(13) 0.3330(10) 0.110(5) Uani 0.495(11) 1 d D . . B 2
F9 F 0.37095(8) 0.3856(6) 0.2122(4) 0.169(3) Uani 1 1 d D . . . .
F12 F 0.4062(2) 0.4347(10) 0.2973(9) 0.093(4) Uani 0.505(11) 1 d . . . B 1
F14 F 0.40126(12) 0.2448(6) 0.2703(8) 0.099(4) Uani 0.495(11) 1 d D . . B 2
B3 B 0.39199(11) 0.3547(5) 0.2540(5) 0.0687(15) Uani 1 1 d . . . . .
F2 F 0.31237(4) 0.7319(2) -0.10922(16) 0.0523(6) Uani 1 1 d . . . . .
F4 F 0.34367(5) 0.8491(3) -0.0808(2) 0.0743(8) Uani 1 1 d . . . . .
F3 F 0.34634(5) 0.6788(2) -0.0158(2) 0.0754(9) Uani 1 1 d . . . . .
F1 F 0.32388(6) 0.8104(3) 0.02679(19) 0.0771(9) Uani 1 1 d . . . . .
B1 B 0.33157(8) 0.7678(4) -0.0456(3) 0.0466(10) Uani 1 1 d . . . . .
F5 F 0.2533(3) 0.8571(5) 0.0085(5) 0.137(4) Uani 0.5 1 d D . . C -1
F8 F 0.26126(13) 0.7293(7) -0.0778(5) 0.097(2) Uani 0.5 1 d D . . C -1
F6 F 0.2418(2) 0.8128(8) -0.0600(6) 0.126(3) Uani 0.5 1 d D . . C -1
F7 F 0.27273(15) 0.7634(17) 0.0500(7) 0.172(7) Uani 0.5 1 d D . . C -1
B2 B 0.2500 0.7500 0.0000 0.0409(13) Uani 1 2 d DS T P . .
O1 O 0.43453(13) 1.1302(8) 0.1879(6) 0.055(2) Uani 0.3333 1 d . . . . .
H1A H 0.4355 1.2021 0.1973 0.082 Uiso 0.3333 1 d G . . . .
H1B H 0.4340 1.1014 0.2391 0.082 Uiso 0.3333 1 d G . . . .
O2 O 0.37920(7) 0.6527(4) 0.5056(3) 0.0835(11) Uani 1 1 d . . . . .
H2A H 0.3641 0.6591 0.5016 0.125 Uiso 1 1 d G . . . .
H2B H 0.3851 0.6505 0.5621 0.125 Uiso 1 1 d G . . . .
N1 N 0.33428(6) 1.0964(3) 0.1824(2) 0.0462(8) Uani 1 1 d . . . . .
N2 N 0.17074(7) 1.1658(4) -0.0064(3) 0.0633(10) Uani 1 1 d . . . . .
N3 N 0.42124(7) 0.8488(5) 0.0130(3) 0.0827(15) Uani 1 1 d . . . . .
N4 N 0.58380(12) 0.8945(11) 0.0946(6) 0.163(4) Uani 1 1 d . . . . .
N5 N 0.35571(6) 0.6251(3) 0.2672(3) 0.0522(9) Uani 1 1 d . . . . .
N6 N 0.19956(7) 0.4022(3) 0.2155(3) 0.0633(10) Uani 1 1 d . . . . .
C1 C 0.37965(7) 0.7764(4) 0.2181(3) 0.0543(11) Uani 1 1 d . . . . .
C2 C 0.38778(7) 0.7703(4) 0.1398(3) 0.0588(12) Uani 1 1 d . . . . .
C3 C 0.38711(7) 0.8655(5) 0.0870(3) 0.0575(11) Uani 1 1 d . . . . .
C4 C 0.37824(7) 0.9657(4) 0.1115(3) 0.0568(11) Uani 1 1 d . . . . .
C5 C 0.36961(7) 0.9700(3) 0.1891(3) 0.0489(9) Uani 1 1 d . . . . .
C6 C 0.37017(7) 0.8767(4) 0.2427(3) 0.0461(9) Uani 1 1 d . . . . .
C7 C 0.37981(8) 0.6758(4) 0.2763(4) 0.0634(12) Uani 1 1 d . . . . .
H7A H 0.3859 0.6979 0.3387 0.076 Uiso 1 1 calc R . . . .
H7B H 0.3906 0.6187 0.2609 0.076 Uiso 1 1 calc R . . . .
C8 C 0.39666(10) 0.6598(5) 0.1124(5) 0.0882(19) Uani 1 1 d . . . . .
H8A H 0.4122 0.6437 0.1497 0.132 Uiso 1 1 calc GR . . . .
H8B H 0.3979 0.6640 0.0504 0.132 Uiso 1 1 calc GR . . . .
H8C H 0.3856 0.6000 0.1194 0.132 Uiso 1 1 calc GR . . . .
C9 C 0.39511(8) 0.8577(7) 0.0005(3) 0.0832(19) Uani 1 1 d . . . . .
H9A H 0.3877 0.7913 -0.0327 0.100 Uiso 1 1 calc R . . . .
H9B H 0.3896 0.9250 -0.0356 0.100 Uiso 1 1 calc R . . . .
C10 C 0.37713(12) 1.0694(6) 0.0557(4) 0.0868(17) Uani 1 1 d . . . . .
H10A H 0.3609 1.0819 0.0238 0.130 Uiso 1 1 calc GR . . . .
H10B H 0.3873 1.0600 0.0131 0.130 Uiso 1 1 calc GR . . . .
H10C H 0.3825 1.1341 0.0938 0.130 Uiso 1 1 calc GR . . . .
C11 C 0.36005(8) 1.0796(4) 0.2165(4) 0.0618(12) Uani 1 1 d . . . . .
H11A H 0.3634 1.0831 0.2819 0.074 Uiso 1 1 calc R . . . .
H11B H 0.3686 1.1422 0.1954 0.074 Uiso 1 1 calc R . . . .
C12 C 0.35953(8) 0.8794(5) 0.3240(3) 0.0627(12) Uani 1 1 d . . . . .
H12A H 0.3618 0.9540 0.3511 0.094 Uiso 1 1 calc GR . . . .
H12B H 0.3673 0.8231 0.3666 0.094 Uiso 1 1 calc GR . . . .
H12C H 0.3427 0.8628 0.3069 0.094 Uiso 1 1 calc GR . . . .
C13 C 0.33769(7) 0.6544(4) 0.2017(3) 0.0504(10) Uani 1 1 d . . . . .
H13 H 0.3403 0.7056 0.1577 0.060 Uiso 1 1 calc R . . . .
C14 C 0.31562(7) 0.6123(3) 0.1970(3) 0.0465(9) Uani 1 1 d . . . . .
H14 H 0.3030 0.6350 0.1506 0.056 Uiso 1 1 calc R . . . .
C15 C 0.31161(7) 0.5361(3) 0.2600(3) 0.0458(9) Uani 1 1 d . . . . .
C16 C 0.33089(8) 0.5041(3) 0.3250(3) 0.0537(10) Uani 1 1 d . . . . .
H16 H 0.3289 0.4503 0.3681 0.064 Uiso 1 1 calc R . . . .
C17 C 0.35252(8) 0.5489(4) 0.3276(3) 0.0577(11) Uani 1 1 d . . . . .
H17 H 0.3655 0.5261 0.3725 0.069 Uiso 1 1 calc R . . . .
C18 C 0.28823(7) 0.4907(3) 0.2616(3) 0.0458(9) Uani 1 1 d . . . . .
H18 H 0.2873 0.4354 0.3049 0.055 Uiso 1 1 calc R . . . .
C19 C 0.26838(7) 0.5209(3) 0.2074(3) 0.0498(10) Uani 1 1 d . . . . .
H19 H 0.2694 0.5753 0.1635 0.060 Uiso 1 1 calc R . . . .
C20 C 0.24491(7) 0.4771(3) 0.2098(3) 0.0476(9) Uani 1 1 d . . . . .
C21 C 0.22493(7) 0.5271(3) 0.1592(3) 0.0505(10) Uani 1 1 d . . . . .
H21 H 0.2264 0.5885 0.1216 0.061 Uiso 1 1 calc R . . . .
C22 C 0.20285(8) 0.4869(4) 0.1638(3) 0.0565(11) Uani 1 1 d . . . . .
H22 H 0.1894 0.5217 0.1282 0.068 Uiso 1 1 calc R . . . .
C23 C 0.21890(9) 0.3553(4) 0.2650(4) 0.0628(12) Uani 1 1 d . . . . .
H23 H 0.2168 0.2954 0.3031 0.075 Uiso 1 1 calc R . . . .
C24 C 0.24139(8) 0.3879(4) 0.2642(3) 0.0562(11) Uani 1 1 d . . . . .
H24 H 0.2544 0.3505 0.3001 0.067 Uiso 1 1 calc R . . . .
C25 C 0.43502(9) 0.9142(6) 0.0706(4) 0.0831(17) Uani 1 1 d . . . . .
H25 H 0.4282 0.9628 0.1069 0.100 Uiso 1 1 calc R . . . .
C26 C 0.45898(10) 0.9132(7) 0.0789(5) 0.093(2) Uani 1 1 d . . . . .
H26 H 0.4687 0.9614 0.1201 0.111 Uiso 1 1 calc R . . . .
C27 C 0.46908(12) 0.8406(8) 0.0262(6) 0.111(3) Uani 1 1 d . . . . .
C28 C 0.45389(14) 0.7735(10) -0.0345(7) 0.140(4) Uani 1 1 d . . . . .
H28 H 0.4600 0.7232 -0.0716 0.168 Uiso 1 1 calc R . . . .
C29 C 0.43033(12) 0.7807(9) -0.0402(6) 0.125(3) Uani 1 1 d . . . . .
H29 H 0.4200 0.7364 -0.0828 0.151 Uiso 1 1 calc R . . . .
C30 C 0.49425(15) 0.8338(10) 0.0293(8) 0.142(4) Uani 1 1 d . . . . .
H30 H 0.4991 0.7864 -0.0128 0.171 Uiso 1 1 calc R . . . .
C31 C 0.50988(13) 0.8841(10) 0.0819(6) 0.131(4) Uani 1 1 d . . . . .
H31 H 0.5049 0.9282 0.1257 0.157 Uiso 1 1 calc R . . . .
C32 C 0.53490(13) 0.8829(10) 0.0839(7) 0.134(4) Uani 1 1 d . . . . .
C33 C 0.54900(13) 0.9467(12) 0.1440(6) 0.151(5) Uani 1 1 d . . . . .
H33 H 0.5426 0.9891 0.1851 0.182 Uiso 1 1 calc R . . . .
C34 C 0.57336(13) 0.9515(14) 0.1464(6) 0.182(6) Uani 1 1 d . . . . .
H34 H 0.5827 0.9994 0.1888 0.218 Uiso 1 1 calc R . . . .
C35 C 0.57022(15) 0.8218(12) 0.0357(8) 0.161(5) Uani 1 1 d . . . . .
H35 H 0.5774 0.7754 -0.0009 0.193 Uiso 1 1 calc R . . . .
C36 C 0.54593(14) 0.8158(10) 0.0296(8) 0.141(4) Uani 1 1 d . . . . .
H36 H 0.5367 0.7658 -0.0116 0.169 Uiso 1 1 calc R . . . .
C37 C 0.32481(8) 1.1908(4) 0.2095(3) 0.0533(10) Uani 1 1 d . . . . .
H37 H 0.3347 1.2424 0.2470 0.064 Uiso 1 1 calc R . . . .
C38 C 0.30159(8) 1.2120(4) 0.1837(3) 0.0533(10) Uani 1 1 d . . . . .
H38 H 0.2953 1.2784 0.2036 0.064 Uiso 1 1 calc R . . . .
C39 C 0.28663(8) 1.1392(3) 0.1287(3) 0.0480(9) Uani 1 1 d . . . . .
C40 C 0.26167(8) 1.1646(4) 0.1047(3) 0.0490(9) Uani 1 1 d . . . . .
H40 H 0.2569 1.2359 0.1217 0.059 Uiso 1 1 calc R . . . .
C41 C 0.24493(8) 1.0975(4) 0.0613(3) 0.0526(10) Uani 1 1 d . . . . .
H41 H 0.2496 1.0265 0.0433 0.063 Uiso 1 1 calc R . . . .
C42 C 0.21957(8) 1.1247(4) 0.0388(3) 0.0495(10) Uani 1 1 d . . . . .
C43 C 0.20989(8) 1.2248(4) 0.0577(3) 0.0514(10) Uani 1 1 d . . . . .
H43 H 0.2198 1.2828 0.0867 0.062 Uiso 1 1 calc R . . . .
C44 C 0.18593(8) 1.2413(4) 0.0347(3) 0.0573(11) Uani 1 1 d . . . . .
H44 H 0.1799 1.3113 0.0493 0.069 Uiso 1 1 calc R . . . .
C45 C 0.17982(9) 1.0684(5) -0.0239(4) 0.0732(15) Uani 1 1 d . . . . .
H45 H 0.1693 1.0120 -0.0523 0.088 Uiso 1 1 calc R . . . .
C46 C 0.20388(9) 1.0437(5) -0.0029(3) 0.0650(12) Uani 1 1 d . . . . .
H46 H 0.2094 0.9725 -0.0170 0.078 Uiso 1 1 calc R . . . .
C47 C 0.29705(7) 1.0432(4) 0.1005(3) 0.0490(9) Uani 1 1 d . . . . .
H47 H 0.2877 0.9912 0.0617 0.059 Uiso 1 1 calc R . . . .
C48 C 0.32063(7) 1.0244(3) 0.1289(3) 0.0468(9) Uani 1 1 d . . . . .
H48 H 0.3274 0.9588 0.1101 0.056 Uiso 1 1 calc R . . . .

loop_
_atom_site_aniso_label
_atom_site_aniso_U_11
_atom_site_aniso_U_22
_atom_site_aniso_U_33
_atom_site_aniso_U_23
_atom_site_aniso_U_13
_atom_site_aniso_U_12
F17 0.129(9) 0.258(17) 0.120(10) -0.013(10) 0.010(8) -0.014(10)
F18 0.182(18) 0.38(3) 0.089(8) -0.028(13) 0.052(10) -0.04(2)
F16 0.257(13) 0.190(10) 0.149(8) 0.000 0.053(8) 0.000
F19 0.116(10) 0.28(2) 0.205(19) -0.023(15) 0.046(10) 0.010(12)
B4 0.062(7) 0.20(2) 0.129(15) 0.000 -0.005(8) 0.000
F10 0.156(8) 0.082(5) 0.092(5) 0.001(4) 0.025(5) -0.043(5)
F13 0.107(7) 0.158(11) 0.133(8) 0.025(7) 0.016(5) -0.048(7)
F15 0.091(5) 0.095(7) 0.136(8) -0.014(6) 0.024(5) 0.029(5)
F11 0.095(9) 0.102(10) 0.118(10) -0.009(7) -0.006(6) 0.038(7)
F9 0.078(3) 0.253(7) 0.156(4) -0.113(5) -0.020(3) 0.048(3)
F12 0.087(7) 0.057(4) 0.118(10) -0.007(5) -0.016(6) -0.015(4)
F14 0.062(4) 0.054(4) 0.164(9) -0.002(5) -0.016(4) 0.003(3)
B3 0.069(4) 0.048(3) 0.086(4) -0.007(3) 0.009(3) -0.007(3)
F2 0.0498(13) 0.0519(13) 0.0532(13) -0.0106(11) 0.0066(10) -0.0036(10)
F4 0.0562(15) 0.0774(19) 0.084(2) 0.0221(16) 0.0036(13) -0.0145(13)
F3 0.0799(19) 0.0489(15) 0.083(2) -0.0099(14) -0.0148(15) 0.0077(13)
F1 0.088(2) 0.083(2) 0.0613(16) -0.0292(15) 0.0166(14) -0.0059(16)
B1 0.054(3) 0.039(2) 0.047(2) -0.0080(19) 0.011(2) 0.0017(19)
F5 0.323(15) 0.036(3) 0.050(4) -0.008(3) 0.033(6) -0.006(5)
F8 0.095(5) 0.124(6) 0.080(4) -0.044(4) 0.037(4) -0.040(4)
F6 0.176(10) 0.092(6) 0.095(6) 0.036(6) -0.007(6) 0.017(6)
F7 0.071(5) 0.33(2) 0.109(7) -0.082(10) 0.013(5) -0.029(8)
B2 0.042(3) 0.022(3) 0.056(4) 0.007(3) 0.005(3) 0.002(2)
O1 0.026(4) 0.063(5) 0.069(5) -0.030(4) -0.004(4) 0.018(4)
O2 0.064(2) 0.095(3) 0.092(3) -0.009(2) 0.0203(19) -0.001(2)
N1 0.0545(19) 0.0383(17) 0.0456(18) -0.0029(14) 0.0098(15) -0.0001(14)
N2 0.052(2) 0.086(3) 0.054(2) -0.010(2) 0.0173(17) -0.003(2)
N3 0.045(2) 0.137(4) 0.068(3) -0.009(3) 0.017(2) 0.000(2)
N4 0.057(4) 0.309(13) 0.126(6) 0.092(7) 0.026(4) 0.021(6)
N5 0.0451(18) 0.0434(18) 0.065(2) 0.0098(16) 0.0053(16) 0.0034(14)
N6 0.057(2) 0.058(2) 0.080(3) -0.009(2) 0.026(2) -0.0082(18)
C1 0.037(2) 0.054(2) 0.069(3) 0.004(2) 0.0057(19) -0.0033(18)
C2 0.0297(19) 0.070(3) 0.076(3) -0.020(2) 0.0087(19) -0.0010(18)
C3 0.034(2) 0.083(3) 0.054(2) -0.006(2) 0.0080(18) -0.008(2)
C4 0.042(2) 0.068(3) 0.059(3) 0.001(2) 0.0080(19) -0.007(2)
C5 0.043(2) 0.045(2) 0.055(2) -0.0046(18) 0.0025(17) -0.0017(17)
C6 0.0359(19) 0.055(2) 0.045(2) -0.0076(18) 0.0039(16) -0.0036(17)
C7 0.041(2) 0.058(3) 0.085(3) 0.012(2) 0.000(2) 0.0025(19)
C8 0.054(3) 0.082(4) 0.128(5) -0.033(4) 0.020(3) 0.012(3)
C9 0.038(2) 0.157(6) 0.056(3) -0.015(3) 0.012(2) -0.001(3)
C10 0.094(4) 0.092(4) 0.071(3) 0.017(3) 0.009(3) -0.001(3)
C11 0.056(3) 0.051(3) 0.073(3) -0.013(2) 0.003(2) -0.004(2)
C12 0.055(3) 0.084(3) 0.050(2) -0.010(2) 0.011(2) -0.004(2)
C13 0.049(2) 0.043(2) 0.056(2) 0.0036(18) 0.0035(18) 0.0029(17)
C14 0.045(2) 0.039(2) 0.054(2) -0.0031(17) 0.0071(17) 0.0004(16)
C15 0.050(2) 0.0336(19) 0.056(2) -0.0055(17) 0.0163(18) 0.0031(16)
C16 0.056(2) 0.037(2) 0.069(3) 0.0086(19) 0.015(2) 0.0052(18)
C17 0.053(2) 0.050(2) 0.067(3) 0.011(2) 0.006(2) 0.0095(19)
C18 0.054(2) 0.0329(19) 0.053(2) -0.0047(17) 0.0171(18) 0.0006(16)
C19 0.056(2) 0.0333(19) 0.064(3) -0.0027(18) 0.021(2) -0.0021(17)
C20 0.048(2) 0.038(2) 0.059(2) -0.0102(18) 0.0161(18) -0.0019(17)
C21 0.055(2) 0.039(2) 0.061(3) -0.0045(18) 0.019(2) -0.0015(18)
C22 0.052(2) 0.047(2) 0.073(3) -0.011(2) 0.017(2) 0.0004(19)
C23 0.064(3) 0.057(3) 0.072(3) 0.004(2) 0.023(2) -0.009(2)
C24 0.058(3) 0.043(2) 0.070(3) -0.001(2) 0.021(2) -0.0014(19)
C25 0.045(3) 0.123(5) 0.083(4) 0.008(4) 0.019(3) 0.005(3)
C26 0.046(3) 0.123(5) 0.110(5) 0.015(4) 0.018(3) -0.004(3)
C27 0.061(4) 0.156(7) 0.127(6) 0.018(6) 0.041(4) 0.021(4)
C28 0.074(5) 0.207(11) 0.149(8) -0.045(8) 0.045(5) 0.010(6)
C29 0.068(4) 0.199(9) 0.117(6) -0.055(6) 0.038(4) 0.004(5)
C30 0.068(5) 0.196(11) 0.173(9) 0.041(8) 0.049(5) 0.022(6)
C31 0.057(4) 0.205(10) 0.130(7) 0.042(7) 0.018(4) -0.001(5)
C32 0.052(4) 0.222(11) 0.130(7) 0.080(7) 0.027(4) 0.018(5)
C33 0.052(4) 0.276(14) 0.124(7) 0.075(8) 0.013(4) 0.006(6)
C34 0.054(4) 0.38(2) 0.111(6) 0.061(9) 0.022(4) 0.029(7)
C35 0.063(5) 0.257(14) 0.161(9) 0.091(10) 0.023(5) 0.029(6)
C36 0.074(4) 0.183(9) 0.175(9) 0.083(8) 0.046(5) 0.017(5)
C37 0.068(3) 0.041(2) 0.051(2) -0.0100(18) 0.012(2) -0.0058(19)
C38 0.063(3) 0.046(2) 0.051(2) -0.0070(19) 0.013(2) 0.0056(19)
C39 0.061(2) 0.045(2) 0.039(2) -0.0016(17) 0.0129(18) 0.0038(18)
C40 0.060(2) 0.046(2) 0.043(2) -0.0021(17) 0.0153(18) 0.0064(19)
C41 0.066(3) 0.050(2) 0.043(2) -0.0025(19) 0.0148(19) 0.003(2)
C42 0.059(2) 0.059(3) 0.0324(19) -0.0015(18) 0.0132(17) -0.002(2)
C43 0.059(2) 0.053(2) 0.042(2) 0.0025(18) 0.0101(18) -0.0032(19)
C44 0.055(2) 0.065(3) 0.054(2) -0.001(2) 0.016(2) 0.000(2)
C45 0.054(3) 0.091(4) 0.077(3) -0.033(3) 0.020(2) -0.014(3)
C46 0.066(3) 0.071(3) 0.060(3) -0.020(2) 0.019(2) 0.000(2)
C47 0.055(2) 0.047(2) 0.042(2) -0.0076(17) 0.0049(17) -0.0026(18)
C48 0.056(2) 0.038(2) 0.045(2) -0.0066(17) 0.0092(17) 0.0003(17)

loop_
_atom_type_symbol
_atom_type_description
_atom_type_scat_dispersion_real
_atom_type_scat_dispersion_imag
_atom_type_scat_source
C C 0.0181 0.0091 'International Tables Vol C Tables 4.2.6.8 and 6.1.1.4'
H H 0.0000 0.0000 'International Tables Vol C Tables 4.2.6.8 and 6.1.1.4'
B B 0.0090 0.0039 'International Tables Vol C Tables 4.2.6.8 and 6.1.1.4'
F F 0.0727 0.0534 'International Tables Vol C Tables 4.2.6.8 and 6.1.1.4'
N N 0.0311 0.0180 'International Tables Vol C Tables 4.2.6.8 and 6.1.1.4'
O O 0.0492 0.0322 'International Tables Vol C Tables 4.2.6.8 and 6.1.1.4'

loop_
_geom_angle_atom_site_label_1
_geom_angle_atom_site_label_2
_geom_angle_atom_site_label_3
_geom_angle
_geom_angle_site_symmetry_1
_geom_angle_site_symmetry_3
_geom_angle_publ_flag
F19 F18 B4 73.3(15) . . ?
F18 F19 B4 62.5(12) . . ?
F17 B4 F16 95.1(13) . . ?
F17 B4 F19 102.5(12) . . ?
F18 B4 F17 59.2(11) . . ?
F18 B4 F16 119.0(13) . . ?
F18 B4 F19 44.2(10) . . ?
F19 B4 F16 109.9(13) . . ?
F15 B3 F10 116.7(8) . . ?
F15 B3 F9 106.7(7) . . ?
F15 B3 F12 115.0(9) . . ?
F11 B3 F13 108.8(8) . . ?
F11 B3 F14 104.6(9) . . ?
F9 B3 F10 89.2(7) . . ?
F9 B3 F13 97.7(7) . . ?
F9 B3 F11 114.1(8) . . ?
F9 B3 F12 117.2(8) . . ?
F9 B3 F14 128.9(6) . . ?
F12 B3 F10 109.6(8) . . ?
F14 B3 F13 100.1(9) . . ?
F4 B1 F2 109.8(4) . . ?
F4 B1 F3 109.8(4) . . ?
F4 B1 F1 109.9(4) . . ?
F3 B1 F2 110.4(3) . . ?
F3 B1 F1 107.2(4) . . ?
F1 B1 F2 109.7(4) . . ?
F5 B2 F8 99.4(5) . . ?
F5 B2 F7 74.2(8) . . ?
F6 B2 F5 59.4(6) . . ?
F6 B2 F8 69.7(7) . . ?
F6 B2 F7 121.8(8) . . ?
F7 B2 F8 86.5(5) . . ?
H1A O1 H1B 104.5 . . ?
H2A O2 H2B 104.6 . . ?
C37 N1 C11 116.5(3) . . ?
C48 N1 C11 123.6(3) . . ?
C48 N1 C37 119.9(4) . . ?
C44 N2 C45 116.1(4) . . ?
C25 N3 C9 120.0(5) . . ?
C25 N3 C29 120.7(5) . . ?
C29 N3 C9 119.0(5) . . ?
C34 N4 C35 117.4(8) . . ?
C13 N5 C7 121.9(4) . . ?
C13 N5 C17 120.0(4) . . ?
C17 N5 C7 118.1(4) . . ?
C22 N6 C23 116.8(4) . . ?
C2 C1 C6 120.4(4) . . ?
C2 C1 C7 121.4(4) . . ?
C6 C1 C7 118.2(4) . . ?
C1 C2 C3 119.7(4) . . ?
C1 C2 C8 119.3(5) . . ?
C3 C2 C8 121.0(5) . . ?
C2 C3 C9 119.6(5) . . ?
C4 C3 C2 120.5(4) . . ?
C4 C3 C9 119.8(5) . . ?
C3 C4 C5 119.2(4) . . ?
C3 C4 C10 121.7(5) . . ?
C5 C4 C10 119.0(5) . . ?
C4 C5 C11 119.4(4) . . ?
C6 C5 C4 121.3(4) . . ?
C6 C5 C11 119.3(4) . . ?
C1 C6 C12 119.8(4) . . ?
C5 C6 C1 118.9(4) . . ?
C5 C6 C12 121.3(4) . . ?
N5 C7 H7A 109.1 . . ?
N5 C7 H7B 109.1 . . ?
C1 C7 N5 112.3(3) . . ?
C1 C7 H7A 109.1 . . ?
C1 C7 H7B 109.1 . . ?
H7A C7 H7B 107.9 . . ?
C2 C8 H8A 109.5 . . ?
C2 C8 H8B 109.5 . . ?
C2 C8 H8C 109.5 . . ?
H8A C8 H8B 109.5 . . ?
H8A C8 H8C 109.5 . . ?
H8B C8 H8C 109.5 . . ?
N3 C9 C3 112.7(4) . . ?
N3 C9 H9A 109.1 . . ?
N3 C9 H9B 109.1 . . ?
C3 C9 H9A 109.1 . . ?
C3 C9 H9B 109.1 . . ?
H9A C9 H9B 107.8 . . ?
C4 C10 H10A 109.5 . . ?
C4 C10 H10B 109.5 . . ?
C4 C10 H10C 109.5 . . ?
H10A C10 H10B 109.5 . . ?
H10A C10 H10C 109.5 . . ?
H10B C10 H10C 109.5 . . ?
N1 C11 C5 114.7(3) . . ?
N1 C11 H11A 108.6 . . ?
N1 C11 H11B 108.6 . . ?
C5 C11 H11A 108.6 . . ?
C5 C11 H11B 108.6 . . ?
H11A C11 H11B 107.6 . . ?
C6 C12 H12A 109.5 . . ?
C6 C12 H12B 109.5 . . ?
C6 C12 H12C 109.5 . . ?
H12A C12 H12B 109.5 . . ?
H12A C12 H12C 109.5 . . ?
H12B C12 H12C 109.5 . . ?
N5 C13 H13 119.4 . . ?
N5 C13 C14 121.3(4) . . ?
C14 C13 H13 119.4 . . ?
C13 C14 H14 120.0 . . ?
C13 C14 C15 120.0(4) . . ?
C15 C14 H14 120.0 . . ?
C14 C15 C16 117.2(4) . . ?
C14 C15 C18 123.2(4) . . ?
C16 C15 C18 119.6(4) . . ?
C15 C16 H16 119.6 . . ?
C17 C16 C15 120.8(4) . . ?
C17 C16 H16 119.6 . . ?
N5 C17 C16 120.6(4) . . ?
N5 C17 H17 119.7 . . ?
C16 C17 H17 119.7 . . ?
C15 C18 H18 117.4 . . ?
C19 C18 C15 125.1(4) . . ?
C19 C18 H18 117.4 . . ?
C18 C19 H19 117.4 . . ?
C18 C19 C20 125.2(4) . . ?
C20 C19 H19 117.4 . . ?
C21 C20 C19 120.1(4) . . ?
C21 C20 C24 117.0(4) . . ?
C24 C20 C19 122.8(4) . . ?
C20 C21 H21 120.2 . . ?
C22 C21 C20 119.6(4) . . ?
C22 C21 H21 120.2 . . ?
N6 C22 C21 123.2(4) . . ?
N6 C22 H22 118.4 . . ?
C21 C22 H22 118.4 . . ?
N6 C23 H23 117.8 . . ?
N6 C23 C24 124.3(5) . . ?
C24 C23 H23 117.8 . . ?
C20 C24 H24 120.5 . . ?
C23 C24 C20 119.0(5) . . ?
C23 C24 H24 120.5 . . ?
N3 C25 H25 119.5 . . ?
N3 C25 C26 121.1(6) . . ?
C26 C25 H25 119.5 . . ?
C25 C26 H26 120.2 . . ?
C25 C26 C27 119.6(7) . . ?
C27 C26 H26 120.2 . . ?
C26 C27 C30 123.9(9) . . ?
C28 C27 C26 117.5(6) . . ?
C28 C27 C30 118.5(9) . . ?
C27 C28 H28 120.2 . . ?
C29 C28 C27 119.5(8) . . ?
C29 C28 H28 120.2 . . ?
N3 C29 C28 121.5(8) . . ?
N3 C29 H29 119.3 . . ?
C28 C29 H29 119.3 . . ?
C27 C30 H30 117.1 . . ?
C31 C30 C27 125.9(11) . . ?
C31 C30 H30 117.1 . . ?
C30 C31 H31 116.5 . . ?
C30 C31 C32 127.0(11) . . ?
C32 C31 H31 116.5 . . ?
C33 C32 C31 118.2(11) . . ?
C33 C32 C36 116.6(8) . . ?
C36 C32 C31 125.1(11) . . ?
C32 C33 H33 119.8 . . ?
C32 C33 C34 120.3(12) . . ?
C34 C33 H33 119.8 . . ?
N4 C34 C33 124.2(13) . . ?
N4 C34 H34 117.9 . . ?
C33 C34 H34 117.9 . . ?
N4 C35 H35 119.8 . . ?
N4 C35 C36 120.4(12) . . ?
C36 C35 H35 119.8 . . ?
C32 C36 H36 119.6 . . ?
C35 C36 C32 120.8(12) . . ?
C35 C36 H36 119.6 . . ?
N1 C37 H37 119.7 . . ?
C38 C37 N1 120.7(4) . . ?
C38 C37 H37 119.7 . . ?
C37 C38 H38 119.2 . . ?
C37 C38 C39 121.5(4) . . ?
C39 C38 H38 119.2 . . ?
C38 C39 C40 119.3(4) . . ?
C38 C39 C47 116.4(4) . . ?
C47 C39 C40 124.3(4) . . ?
C39 C40 H40 116.9 . . ?
C41 C40 C39 126.1(4) . . ?
C41 C40 H40 116.9 . . ?
C40 C41 H41 117.4 . . ?
C40 C41 C42 125.1(4) . . ?
C42 C41 H41 117.4 . . ?
C43 C42 C41 124.9(4) . . ?
C43 C42 C46 116.3(4) . . ?
C46 C42 C41 118.7(4) . . ?
C42 C43 H43 119.8 . . ?
C44 C43 C42 120.4(4) . . ?
C44 C43 H43 119.8 . . ?
N2 C44 C43 124.1(5) . . ?
N2 C44 H44 118.0 . . ?
C43 C44 H44 118.0 . . ?
N2 C45 H45 118.0 . . ?
N2 C45 C46 124.0(5) . . ?
C46 C45 H45 118.0 . . ?
C42 C46 C45 119.1(5) . . ?
C42 C46 H46 120.5 . . ?
C45 C46 H46 120.5 . . ?
C39 C47 H47 119.9 . . ?
C48 C47 C39 120.2(4) . . ?
C48 C47 H47 119.9 . . ?
N1 C48 C47 121.3(4) . . ?
N1 C48 H48 119.4 . . ?
C47 C48 H48 119.4 . . ?

loop_
_geom_bond_atom_site_label_1
_geom_bond_atom_site_label_2
_geom_bond_distance
_geom_bond_site_symmetry_2
_geom_bond_publ_flag
F17 B4 1.347(12) . ?
F18 F19 1.019(19) . ?
F18 B4 1.295(16) . ?
F16 B4 1.43(2) . ?
F19 B4 1.398(18) . ?
F10 B3 1.377(10) . ?
F13 B3 1.427(12) . ?
F15 B3 1.308(11) . ?
F11 B3 1.401(16) . ?
F9 B3 1.309(8) . ?
F12 B3 1.344(13) . ?
F14 B3 1.418(9) . ?
F2 B1 1.389(5) . ?
F4 B1 1.376(6) . ?
F3 B1 1.381(6) . ?
F1 B1 1.388(5) . ?
F5 B2 1.294(6) . ?
F8 B2 1.508(6) . ?
F6 B2 1.208(7) . ?
F7 B2 1.391(8) . ?
O1 H1A 0.8699 . ?
O1 H1B 0.8700 . ?
O2 H2A 0.8697 . ?
O2 H2B 0.8697 . ?
N1 C11 1.492(6) . ?
N1 C37 1.357(5) . ?
N1 C48 1.331(5) . ?
N2 C44 1.325(6) . ?
N2 C45 1.328(7) . ?
N3 C9 1.494(6) . ?
N3 C25 1.319(8) . ?
N3 C29 1.343(9) . ?
N4 C34 1.296(15) . ?
N4 C35 1.378(17) . ?
N5 C7 1.505(6) . ?
N5 C13 1.340(5) . ?
N5 C17 1.344(6) . ?
N6 C22 1.328(6) . ?
N6 C23 1.340(7) . ?
C1 C2 1.393(7) . ?
C1 C6 1.403(6) . ?
C1 C7 1.498(7) . ?
C2 C3 1.394(7) . ?
C2 C8 1.509(7) . ?
C3 C4 1.386(7) . ?
C3 C9 1.512(7) . ?
C4 C5 1.398(6) . ?
C4 C10 1.501(8) . ?
C5 C6 1.384(6) . ?
C5 C11 1.515(6) . ?
C6 C12 1.516(6) . ?
C7 H7A 0.9900 . ?
C7 H7B 0.9900 . ?
C8 H8A 0.9800 . ?
C8 H8B 0.9800 . ?
C8 H8C 0.9800 . ?
C9 H9A 0.9900 . ?
C9 H9B 0.9900 . ?
C10 H10A 0.9800 . ?
C10 H10B 0.9800 . ?
C10 H10C 0.9800 . ?
C11 H11A 0.9900 . ?
C11 H11B 0.9900 . ?
C12 H12A 0.9800 . ?
C12 H12B 0.9800 . ?
C12 H12C 0.9800 . ?
C13 H13 0.9500 . ?
C13 C14 1.366(6) . ?
C14 H14 0.9500 . ?
C14 C15 1.389(6) . ?
C15 C16 1.390(6) . ?
C15 C18 1.468(6) . ?
C16 H16 0.9500 . ?
C16 C17 1.359(6) . ?
C17 H17 0.9500 . ?
C18 H18 0.9500 . ?
C18 C19 1.324(6) . ?
C19 H19 0.9500 . ?
C19 C20 1.470(6) . ?
C20 C21 1.390(6) . ?
C20 C24 1.398(6) . ?
C21 H21 0.9500 . ?
C21 C22 1.386(6) . ?
C22 H22 0.9500 . ?
C23 H23 0.9500 . ?
C23 C24 1.367(7) . ?
C24 H24 0.9500 . ?
C25 H25 0.9500 . ?
C25 C26 1.372(7) . ?
C26 H26 0.9500 . ?
C26 C27 1.401(11) . ?
C27 C28 1.396(13) . ?
C27 C30 1.456(10) . ?
C28 H28 0.9500 . ?
C28 C29 1.357(10) . ?
C29 H29 0.9500 . ?
C30 H30 0.9500 . ?
C30 C31 1.238(14) . ?
C31 H31 0.9500 . ?
C31 C32 1.449(10) . ?
C32 C33 1.338(16) . ?
C32 C36 1.410(16) . ?
C33 H33 0.9500 . ?
C33 C34 1.410(10) . ?
C34 H34 0.9500 . ?
C35 H35 0.9500 . ?
C35 C36 1.397(11) . ?
C36 H36 0.9500 . ?
C37 H37 0.9500 . ?
C37 C38 1.348(6) . ?
C38 H38 0.9500 . ?
C38 C39 1.384(6) . ?
C39 C40 1.451(6) . ?
C39 C47 1.408(6) . ?
C40 H40 0.9500 . ?
C40 C41 1.326(6) . ?
C41 H41 0.9500 . ?
C41 C42 1.477(6) . ?
C42 C43 1.377(6) . ?
C42 C46 1.389(7) . ?
C43 H43 0.9500 . ?
C43 C44 1.377(6) . ?
C44 H44 0.9500 . ?
C45 H45 0.9500 . ?
C45 C46 1.398(7) . ?
C46 H46 0.9500 . ?
C47 H47 0.9500 . ?
C47 C48 1.366(6) . ?
C48 H48 0.9500 . ?

loop_
_smtbx_masks_void_nr
_smtbx_masks_void_average_x
_smtbx_masks_void_average_y
_smtbx_masks_void_average_z
_smtbx_masks_void_volume
_smtbx_masks_void_count_electrons
_smtbx_masks_void_content
1 0.000 0.000 -0.590 781.6 113.0 ?
2 0.500 0.500 -0.846 781.6 113.0 ?
